data_7251743
loop_
_publ_author_name
'Manik, Soumen K.'
'Ali, Sk Asraf'
'Sepay, Nayim'
'Deb, Aniruddha'
'Shit, Manik'
'Barik, Paritosh'
'Rath, Jyotirmoy'
'Maity, Kankan K.'
'Pal, Sudhir C.'
'Samanta, Shubhankar'
'Hazra, Nirmal K.'

_publ_section_title
;
 A regioselective sustainable neat approach to
 naphtho[2,3-<i>b</i>]thiophene-4,9-dione: detailed mechanistic study and
 DFT analysis.
;
_journal_issue 7
_journal_name_full 'RSC advances'
_journal_page_first 6090
_journal_page_last 6105
_journal_paper_doi 10.1039/d5ra08362a
_journal_volume 16
_journal_year 2026
_chemical_formula_moiety 'C23 H19 N O4 S'
_chemical_formula_sum 'C23 H19 N2 O4 S'
_chemical_formula_weight 405.45
_chemical_name_systematic 'tert-butyl 4,9-dioxo-2-(phenylamino)-4,9-dihydronaphtho[2,3-b]thiophene-3-carboxylate'
_space_group_crystal_system orthorhombic
_space_group_IT_number 29
_space_group_name_Hall 'P 2c -2ac'
_space_group_name_H-M_alt 'P c a 21'
_atom_sites_solution_hydrogens geom
_audit_creation_method SHELXL-2016/6
_audit_update_record
;
2025-06-24 deposited with the CCDC.	2026-01-23 downloaded from the CCDC.
;
_cell_angle_alpha 90
_cell_angle_beta 90
_cell_angle_gamma 90
_cell_formula_units_Z 4
_cell_length_a 8.7952(3)
_cell_length_b 11.7758(5)
_cell_length_c 19.3258(8)
_cell_measurement_reflns_used 794
_cell_measurement_temperature 293(2)
_cell_measurement_theta_max 25
_cell_measurement_theta_min 2
_cell_volume 2001.58(14)
_computing_cell_refinement 'Bruker SMART'
_computing_data_collection 'Bruker SMART'
_computing_data_reduction 'Bruker SAINT'
_computing_structure_refinement 'SHELXL-2016/6 (Sheldrick, 2016)'
_computing_structure_solution 'SHELXT 2014/5 (Sheldrick, 2014)'
_diffrn_ambient_temperature 293(2)
_diffrn_measured_fraction_theta_full 0.997
_diffrn_measured_fraction_theta_max 0.891
_diffrn_measurement_device_type 'CCD area detector'
_diffrn_measurement_method 'phi and omega scans'
_diffrn_radiation_type MoK\a
_diffrn_radiation_wavelength 0.71073
_diffrn_reflns_av_R_equivalents 0.0408
_diffrn_reflns_av_unetI/netI 0.0468
_diffrn_reflns_Laue_measured_fraction_full 0.997
_diffrn_reflns_Laue_measured_fraction_max 0.891
_diffrn_reflns_limit_h_max 7
_diffrn_reflns_limit_h_min -12
_diffrn_reflns_limit_k_max 10
_diffrn_reflns_limit_k_min -16
_diffrn_reflns_limit_l_max 26
_diffrn_reflns_limit_l_min -18
_diffrn_reflns_number 6451
_diffrn_reflns_point_group_measured_fraction_full 0.823
_diffrn_reflns_point_group_measured_fraction_max 0.696
_diffrn_reflns_theta_full 25.242
_diffrn_reflns_theta_max 29.087
_diffrn_reflns_theta_min 3.460
_exptl_absorpt_coefficient_mu 0.191
_exptl_crystal_colour RED
_exptl_crystal_density_diffrn 1.345
_exptl_crystal_description rectangular
_exptl_crystal_F_000 848
_exptl_crystal_recrystallization_method 'Re-crystallisation from solvent: Ethyl Acetate and Petroleum Ether'
_exptl_crystal_size_max 0.60
_exptl_crystal_size_mid 0.25
_exptl_crystal_size_min 0.15
_refine_diff_density_max 0.203
_refine_diff_density_min -0.253
_refine_diff_density_rms 0.047
_refine_ls_abs_structure_details
;
 Flack x determined using 877 quotients [(I+)-(I-)]/[(I+)+(I-)]
 (Parsons, Flack and Wagner, Acta Cryst. B69 (2013) 249-259).
;
_refine_ls_abs_structure_Flack 0.33(12)
_refine_ls_extinction_method none
_refine_ls_goodness_of_fit_ref 0.900
_refine_ls_hydrogen_treatment constr
_refine_ls_matrix_type full
_refine_ls_number_parameters 265
_refine_ls_number_reflns 3718
_refine_ls_number_restraints 1
_refine_ls_restrained_S_all 0.900
_refine_ls_R_factor_all 0.0617
_refine_ls_R_factor_gt 0.0508
_refine_ls_shift/su_max 0.000
_refine_ls_shift/su_mean 0.000
_refine_ls_structure_factor_coef Fsqd
_refine_ls_weighting_details 'w=1/[\s^2^(Fo^2^)+(0.1056P)^2^+0.4777P] where P=(Fo^2^+2Fc^2^)/3'
_refine_ls_weighting_scheme calc
_refine_ls_wR_factor_gt 0.1395
_refine_ls_wR_factor_ref 0.1577
_reflns_Friedel_coverage 0.516
_reflns_Friedel_fraction_full 0.636
_reflns_Friedel_fraction_max 0.488
_reflns_number_gt 3070
_reflns_number_total 5344
_reflns_threshold_expression 'I > 2\s(I)'
_cod_data_source_file d5ra08362a2.cif
_cod_data_source_block SMP-196_auto
_cod_database_code 7251743
_shelx_shelxl_version_number 2016/6
_shelx_space_group_comment
;
The symmetry employed for this shelxl refinement is uniquely defined
by the following loop, which should always be used as a source of
symmetry information in preference to the above space-group names.
They are only intended as comments.
;

loop_
_space_group_symop_operation_xyz
'x, y, z'
'-x, -y, z+1/2'
'x+1/2, -y, z'
'-x+1/2, y, z+1/2'

loop_
_atom_site_label
_atom_site_type_symbol
_atom_site_fract_x
_atom_site_fract_y
_atom_site_fract_z
_atom_site_U_iso_or_equiv
_atom_site_adp_type
_atom_site_occupancy
_atom_site_site_symmetry_order
_atom_site_calc_flag
_atom_site_refinement_flags_posn
_atom_site_refinement_flags_adp
_atom_site_refinement_flags_occupancy
_atom_site_disorder_assembly
_atom_site_disorder_group
S1 S 0.47768(12) 0.48299(10) 0.61053(6) 0.0521(3) Uani 1 1 d . . . . .
O5 O 0.7010(3) 0.5733(2) 0.38812(14) 0.0472(7) Uani 1 1 d . . . . .
O4 O 0.7350(4) 0.7191(3) 0.46260(18) 0.0595(8) Uani 1 1 d . . . . .
O3 O 0.8342(4) 0.3695(3) 0.4269(2) 0.0646(9) Uani 1 1 d . . . . .
O2 O 0.4210(5) 0.2294(3) 0.6121(2) 0.0741(10) Uani 1 1 d . . . . .
N14 N 0.5703(5) 0.6990(3) 0.5803(2) 0.0574(10) Uani 1 1 d . . . . .
H14 H 0.632207 0.740335 0.556795 0.069 Uiso 1 1 calc R U . . .
C12 C 0.6426(5) 0.5427(4) 0.5040(2) 0.0426(8) Uani 1 1 d . . . . .
C3 C 0.6812(5) 0.2174(4) 0.4667(3) 0.0517(10) Uani 1 1 d . . . . .
C1 C 0.6339(4) 0.4218(3) 0.5029(2) 0.0423(8) Uani 1 1 d . . . . .
C8 C 0.5763(5) 0.1798(4) 0.5162(3) 0.0560(11) Uani 1 1 d . . . . .
C10 C 0.5454(5) 0.3794(4) 0.5556(2) 0.0473(9) Uani 1 1 d . . . . .
C9 C 0.5063(5) 0.2595(4) 0.5662(3) 0.0557(11) Uani 1 1 d . . . . .
C11 C 0.5676(5) 0.5875(4) 0.5617(2) 0.0462(9) Uani 1 1 d . . . . .
C20 C 0.7557(5) 0.6348(4) 0.3260(2) 0.0474(10) Uani 1 1 d . . . . .
C19 C 0.7011(5) 0.6206(3) 0.4503(2) 0.0447(9) Uani 1 1 d . . . . .
C18 C 0.3507(5) 0.7218(5) 0.6587(3) 0.0592(12) Uani 1 1 d . . . . .
H16 H 0.308172 0.653237 0.644785 0.071 Uiso 1 1 calc R U . . .
C2 C 0.7249(5) 0.3403(4) 0.4608(2) 0.0477(9) Uani 1 1 d . . . . .
C17 C 0.2765(6) 0.7903(5) 0.7074(3) 0.0732(15) Uani 1 1 d . . . . .
H17 H 0.184789 0.765828 0.726169 0.088 Uiso 1 1 calc R U . . .
C13 C 0.4887(5) 0.7578(4) 0.6316(2) 0.0503(10) Uani 1 1 d . . . . .
C14 C 0.5512(7) 0.8610(4) 0.6536(3) 0.0656(13) Uani 1 1 d . . . . .
H20 H 0.644249 0.885365 0.636245 0.079 Uiso 1 1 calc R U . . .
C22 C 0.6457(7) 0.7287(5) 0.3091(3) 0.0745(15) Uani 1 1 d . . . . .
H24A H 0.652866 0.787150 0.343534 0.112 Uiso 1 1 calc R U . . .
H24B H 0.544102 0.698904 0.308338 0.112 Uiso 1 1 calc R U . . .
H24C H 0.669964 0.759853 0.264522 0.112 Uiso 1 1 calc R U . . .
C16 C 0.3359(8) 0.8926(5) 0.7279(3) 0.0771(16) Uani 1 1 d . . . . .
H18 H 0.283846 0.938094 0.759330 0.093 Uiso 1 1 calc R U . . .
C4 C 0.7490(7) 0.1408(4) 0.4220(3) 0.0688(14) Uani 1 1 d . . . . .
H6 H 0.818720 0.165852 0.389228 0.083 Uiso 1 1 calc R U . . .
C21 C 0.9173(6) 0.6766(6) 0.3372(3) 0.0679(14) Uani 1 1 d . . . . .
H26A H 0.977003 0.617084 0.357504 0.102 Uiso 1 1 calc R U . . .
H26B H 0.916184 0.741143 0.367490 0.102 Uiso 1 1 calc R U . . .
H26C H 0.960773 0.697952 0.293492 0.102 Uiso 1 1 calc R U . . .
C15 C 0.4732(7) 0.9269(5) 0.7015(3) 0.0756(16) Uani 1 1 d . . . . .
H19 H 0.514870 0.995497 0.715913 0.091 Uiso 1 1 calc R U . . .
C23 C 0.7528(8) 0.5432(5) 0.2713(3) 0.0708(14) Uani 1 1 d . . . . .
H25A H 0.651836 0.512687 0.267710 0.106 Uiso 1 1 calc R U . . .
H25B H 0.822174 0.483720 0.283807 0.106 Uiso 1 1 calc R U . . .
H25C H 0.782386 0.574944 0.227571 0.106 Uiso 1 1 calc R U . . .
C5 C 0.7123(9) 0.0259(5) 0.4265(4) 0.0828(19) Uani 1 1 d . . . . .
H7 H 0.759750 -0.025837 0.397250 0.099 Uiso 1 1 calc R U . . .
C7 C 0.5391(7) 0.0639(5) 0.5188(3) 0.0752(16) Uani 1 1 d . . . . .
H9 H 0.468793 0.037843 0.551066 0.090 Uiso 1 1 calc R U . . .
C6 C 0.6074(10) -0.0115(5) 0.4734(5) 0.090(2) Uani 1 1 d . . . . .
H8 H 0.581683 -0.088075 0.474788 0.109 Uiso 1 1 calc R U . . .

loop_
_atom_site_aniso_label
_atom_site_aniso_U_11
_atom_site_aniso_U_22
_atom_site_aniso_U_33
_atom_site_aniso_U_23
_atom_site_aniso_U_13
_atom_site_aniso_U_12
S1 0.0507(5) 0.0701(6) 0.0356(5) 0.0033(6) 0.0035(5) -0.0059(5)
O5 0.0556(16) 0.0546(15) 0.0314(13) -0.0047(12) 0.0072(12) -0.0073(14)
O4 0.082(2) 0.0522(16) 0.0446(17) -0.0061(15) 0.0128(16) -0.0170(16)
O3 0.0543(18) 0.0640(19) 0.075(2) -0.0034(18) 0.0150(18) 0.0013(15)
O2 0.080(2) 0.075(2) 0.068(2) 0.019(2) 0.007(2) -0.0154(18)
N14 0.064(2) 0.064(2) 0.044(2) -0.0102(18) 0.0108(19) -0.0095(19)
C12 0.0431(19) 0.054(2) 0.0311(17) -0.0016(16) -0.0013(16) -0.0065(17)
C3 0.049(2) 0.053(2) 0.052(2) 0.004(2) -0.009(2) 0.0062(18)
C1 0.0380(17) 0.054(2) 0.0350(18) -0.0006(17) -0.0057(16) -0.0032(16)
C8 0.058(2) 0.054(2) 0.056(3) 0.011(2) -0.019(2) -0.003(2)
C10 0.0445(19) 0.060(2) 0.038(2) 0.0046(19) -0.0049(17) -0.0014(18)
C9 0.056(2) 0.062(3) 0.049(2) 0.017(2) -0.010(2) -0.008(2)
C11 0.0470(19) 0.059(2) 0.0322(19) 0.0003(17) -0.0023(17) -0.0024(18)
C20 0.045(2) 0.066(3) 0.031(2) -0.0007(19) 0.0027(16) -0.0072(19)
C19 0.047(2) 0.054(2) 0.033(2) -0.0030(17) -0.0011(17) -0.0013(17)
C18 0.044(2) 0.078(3) 0.056(3) -0.010(2) -0.004(2) 0.002(2)
C2 0.044(2) 0.057(2) 0.042(2) 0.0017(19) -0.0045(18) 0.0041(19)
C17 0.053(3) 0.101(4) 0.065(3) -0.004(3) 0.012(3) 0.009(3)
C13 0.056(2) 0.062(2) 0.033(2) -0.0011(18) -0.0006(17) 0.004(2)
C14 0.079(3) 0.058(2) 0.060(3) -0.008(2) 0.016(3) 0.002(2)
C22 0.076(3) 0.087(4) 0.060(3) 0.018(3) -0.001(3) 0.007(3)
C16 0.089(4) 0.079(3) 0.064(3) -0.011(3) 0.012(3) 0.026(3)
C4 0.074(3) 0.061(3) 0.071(3) -0.001(2) -0.006(3) 0.006(3)
C21 0.051(2) 0.105(4) 0.048(2) 0.000(3) 0.007(2) -0.017(3)
C15 0.083(4) 0.066(3) 0.078(4) -0.018(3) 0.011(3) 0.004(3)
C23 0.082(3) 0.099(4) 0.032(2) -0.012(3) 0.009(2) -0.018(3)
C5 0.099(5) 0.056(3) 0.094(5) -0.013(3) -0.008(4) 0.013(3)
C7 0.086(4) 0.061(3) 0.078(4) 0.014(3) -0.011(3) -0.013(3)
C6 0.112(6) 0.052(3) 0.108(5) 0.003(3) -0.016(5) 0.001(3)

loop_
_atom_type_symbol
_atom_type_description
_atom_type_scat_dispersion_real
_atom_type_scat_dispersion_imag
_atom_type_scat_source
C C 0.0033 0.0016 'International Tables Vol C Tables 4.2.6.8 and 6.1.1.4'
H H 0.0000 0.0000 'International Tables Vol C Tables 4.2.6.8 and 6.1.1.4'
N N 0.0061 0.0033 'International Tables Vol C Tables 4.2.6.8 and 6.1.1.4'
O O 0.0106 0.0060 'International Tables Vol C Tables 4.2.6.8 and 6.1.1.4'
S S 0.1246 0.1234 'International Tables Vol C Tables 4.2.6.8 and 6.1.1.4'

loop_
_geom_angle_atom_site_label_1
_geom_angle_atom_site_label_2
_geom_angle_atom_site_label_3
_geom_angle
_geom_angle_site_symmetry_1
_geom_angle_site_symmetry_3
_geom_angle_publ_flag
C10 S1 C11 90.6(2) . . ?
C19 O5 C20 121.9(3) . . ?
C11 N14 C13 130.7(4) . . ?
C11 N14 H14 114.7 . . ?
C13 N14 H14 114.7 . . ?
C11 C12 C1 111.3(4) . . ?
C11 C12 C19 119.3(4) . . ?
C1 C12 C19 128.9(4) . . ?
C4 C3 C8 120.2(4) . . ?
C4 C3 C2 118.1(5) . . ?
C8 C3 C2 121.7(4) . . ?
C10 C1 C12 112.4(4) . . ?
C10 C1 C2 118.4(4) . . ?
C12 C1 C2 128.5(4) . . ?
C3 C8 C7 119.1(5) . . ?
C3 C8 C9 121.3(4) . . ?
C7 C8 C9 119.6(5) . . ?
C1 C10 C9 125.7(4) . . ?
C1 C10 S1 113.3(3) . . ?
C9 C10 S1 121.0(4) . . ?
O2 C9 C10 121.8(5) . . ?
O2 C9 C8 123.3(4) . . ?
C10 C9 C8 114.9(4) . . ?
N14 C11 C12 124.5(4) . . ?
N14 C11 S1 123.2(3) . . ?
C12 C11 S1 112.3(3) . . ?
O5 C20 C22 109.1(4) . . ?
O5 C20 C23 102.2(3) . . ?
C22 C20 C23 111.1(4) . . ?
O5 C20 C21 110.3(4) . . ?
C22 C20 C21 113.2(5) . . ?
C23 C20 C21 110.3(4) . . ?
O4 C19 O5 125.2(4) . . ?
O4 C19 C12 122.5(4) . . ?
O5 C19 C12 112.1(3) . . ?
C13 C18 C17 119.1(5) . . ?
C13 C18 H16 120.5 . . ?
C17 C18 H16 120.5 . . ?
O3 C2 C1 122.5(4) . . ?
O3 C2 C3 121.1(4) . . ?
C1 C2 C3 116.2(4) . . ?
C16 C17 C18 121.5(5) . . ?
C16 C17 H17 119.3 . . ?
C18 C17 H17 119.3 . . ?
C18 C13 C14 119.5(5) . . ?
C18 C13 N14 124.2(4) . . ?
C14 C13 N14 116.2(5) . . ?
C15 C14 C13 119.6(5) . . ?
C15 C14 H20 120.2 . . ?
C13 C14 H20 120.2 . . ?
C20 C22 H24A 109.5 . . ?
C20 C22 H24B 109.5 . . ?
H24A C22 H24B 109.5 . . ?
C20 C22 H24C 109.5 . . ?
H24A C22 H24C 109.5 . . ?
H24B C22 H24C 109.5 . . ?
C15 C16 C17 119.1(5) . . ?
C15 C16 H18 120.5 . . ?
C17 C16 H18 120.5 . . ?
C3 C4 C5 119.6(6) . . ?
C3 C4 H6 120.2 . . ?
C5 C4 H6 120.2 . . ?
C20 C21 H26A 109.5 . . ?
C20 C21 H26B 109.5 . . ?
H26A C21 H26B 109.5 . . ?
C20 C21 H26C 109.5 . . ?
H26A C21 H26C 109.5 . . ?
H26B C21 H26C 109.5 . . ?
C16 C15 C14 121.2(6) . . ?
C16 C15 H19 119.4 . . ?
C14 C15 H19 119.4 . . ?
C20 C23 H25A 109.5 . . ?
C20 C23 H25B 109.5 . . ?
H25A C23 H25B 109.5 . . ?
C20 C23 H25C 109.5 . . ?
H25A C23 H25C 109.5 . . ?
H25B C23 H25C 109.5 . . ?
C6 C5 C4 120.7(6) . . ?
C6 C5 H7 119.6 . . ?
C4 C5 H7 119.6 . . ?
C6 C7 C8 119.9(6) . . ?
C6 C7 H9 120.1 . . ?
C8 C7 H9 120.1 . . ?
C5 C6 C7 120.4(5) . . ?
C5 C6 H8 119.8 . . ?
C7 C6 H8 119.8 . . ?

loop_
_geom_bond_atom_site_label_1
_geom_bond_atom_site_label_2
_geom_bond_distance
_geom_bond_site_symmetry_2
_geom_bond_publ_flag
S1 C10 1.723(5) . ?
S1 C11 1.741(4) . ?
O5 C19 1.324(5) . ?
O5 C20 1.482(5) . ?
O4 C19 1.221(5) . ?
O3 C2 1.213(6) . ?
O2 C9 1.215(6) . ?
N14 C11 1.361(6) . ?
N14 C13 1.406(6) . ?
N14 H14 0.8600 . ?
C12 C11 1.400(6) . ?
C12 C1 1.426(6) . ?
C12 C19 1.478(6) . ?
C3 C4 1.383(8) . ?
C3 C8 1.401(7) . ?
C3 C2 1.502(6) . ?
C1 C10 1.376(6) . ?
C1 C2 1.491(6) . ?
C8 C7 1.404(7) . ?
C8 C9 1.482(8) . ?
C10 C9 1.468(6) . ?
C20 C22 1.505(8) . ?
C20 C23 1.512(6) . ?
C20 C21 1.519(6) . ?
C18 C13 1.388(7) . ?
C18 C17 1.400(7) . ?
C18 H16 0.9300 . ?
C17 C16 1.373(9) . ?
C17 H17 0.9300 . ?
C13 C14 1.401(7) . ?
C14 C15 1.388(8) . ?
C14 H20 0.9300 . ?
C22 H24A 0.9600 . ?
C22 H24B 0.9600 . ?
C22 H24C 0.9600 . ?
C16 C15 1.372(9) . ?
C16 H18 0.9300 . ?
C4 C5 1.394(8) . ?
C4 H6 0.9300 . ?
C21 H26A 0.9600 . ?
C21 H26B 0.9600 . ?
C21 H26C 0.9600 . ?
C15 H19 0.9300 . ?
C23 H25A 0.9600 . ?
C23 H25B 0.9600 . ?
C23 H25C 0.9600 . ?
C5 C6 1.366(11) . ?
C5 H7 0.9300 . ?
C7 C6 1.387(10) . ?
C7 H9 0.9300 . ?
C6 H8 0.9300 . ?
